data_4026333
loop_
_publ_author_name
'Lev Kuno'
'Silvio E. Biali'

_publ_section_title
;
 Calix[4]arenes with Two Different Chemical Modifications at the Bridges
;
_journal_name_full 'Journal of Organic Chemistry'
_journal_page_first 3664
_journal_page_last 3675
_journal_paper_doi 10.1021/jo200580m
_journal_volume 76
_journal_year 2011
_chemical_formula_moiety 'C78 H92 O6'
_chemical_formula_sum 'C78 H92 O6'
_chemical_formula_weight 1125.52
_chemical_name_systematic
;
 ?
;
_space_group_IT_number 14
_symmetry_cell_setting monoclinic
_symmetry_space_group_name_Hall '-P 2yn'
_symmetry_space_group_name_H-M 'P 1 21/n 1'
_atom_sites_solution_hydrogens geom
_atom_sites_solution_primary direct
_atom_sites_solution_secondary difmap
_audit_creation_method SHELXL-97
_cell_angle_alpha 90.00
_cell_angle_beta 105.3960(10)
_cell_angle_gamma 90.00
_cell_formula_units_Z 4
_cell_length_a 19.5430(8)
_cell_length_b 14.7238(6)
_cell_length_c 23.4858(10)
_cell_measurement_temperature 173(1)
_cell_volume 6515.5(5)
_computing_cell_refinement 'Bruker SMART'
_computing_data_collection 'Bruker SMART'
_computing_data_reduction 'Bruker SAINT'
_computing_molecular_graphics 'Bruker SHELXTL'
_computing_publication_material 'Bruker SHELXTL'
_computing_structure_refinement 'SHELXL-97 (Sheldrick, 1997)'
_computing_structure_solution 'SHELXS-97 (Sheldrick, 1990)'
_diffrn_ambient_temperature 173(1)
_diffrn_measured_fraction_theta_full 0.996
_diffrn_measured_fraction_theta_max 0.996
_diffrn_measurement_device_type 'CCD area detector'
_diffrn_measurement_method 'phi and omega scans'
_diffrn_radiation_monochromator graphite
_diffrn_radiation_source 'fine-focus sealed tube'
_diffrn_radiation_type MoK\a
_diffrn_radiation_wavelength 0.71073
_diffrn_reflns_av_R_equivalents 0.0593
_diffrn_reflns_av_sigmaI/netI 0.0502
_diffrn_reflns_limit_h_max 24
_diffrn_reflns_limit_h_min -24
_diffrn_reflns_limit_k_max 18
_diffrn_reflns_limit_k_min -18
_diffrn_reflns_limit_l_max 30
_diffrn_reflns_limit_l_min -30
_diffrn_reflns_number 70781
_diffrn_reflns_theta_full 27.00
_diffrn_reflns_theta_max 27.00
_diffrn_reflns_theta_min 2.16
_exptl_absorpt_coefficient_mu 0.071
_exptl_absorpt_correction_type none
_exptl_crystal_colour colorless
_exptl_crystal_density_diffrn 1.147
_exptl_crystal_description prism
_exptl_crystal_F_000 2432
_exptl_crystal_size_max 0.32
_exptl_crystal_size_mid 0.20
_exptl_crystal_size_min 0.18
_refine_diff_density_max 0.791
_refine_diff_density_min -0.426
_refine_diff_density_rms 0.054
_refine_ls_extinction_method none
_refine_ls_goodness_of_fit_ref 1.050
_refine_ls_hydrogen_treatment constr
_refine_ls_matrix_type full
_refine_ls_number_parameters 811
_refine_ls_number_reflns 14169
_refine_ls_number_restraints 1
_refine_ls_restrained_S_all 1.050
_refine_ls_R_factor_all 0.1089
_refine_ls_R_factor_gt 0.0780
_refine_ls_shift/su_max 0.000
_refine_ls_shift/su_mean 0.000
_refine_ls_structure_factor_coef Fsqd
_refine_ls_weighting_details 'calc w=1/[\s^2^(Fo^2^)+(0.0802P)^2^+4.6447P] where P=(Fo^2^+2Fc^2^)/3'
_refine_ls_weighting_scheme calc
_refine_ls_wR_factor_gt 0.1738
_refine_ls_wR_factor_ref 0.1891
_reflns_number_gt 10221
_reflns_number_total 14169
_reflns_threshold_expression >2sigma(I)
_cod_data_source_file jo200580m_si_009.cif
_cod_data_source_block lev231m
_cod_database_code 4026333

loop_
_symmetry_equiv_pos_as_xyz
'x, y, z'
'-x+1/2, y+1/2, -z+1/2'
'-x, -y, -z'
'x-1/2, -y-1/2, z-1/2'

loop_
_atom_site_label
_atom_site_type_symbol
_atom_site_fract_x
_atom_site_fract_y
_atom_site_fract_z
_atom_site_U_iso_or_equiv
_atom_site_adp_type
_atom_site_occupancy
_atom_site_symmetry_multiplicity
_atom_site_calc_flag
_atom_site_refinement_flags
C1 C 0.49254(12) 0.68201(15) 0.31885(9) 0.0241(5) Uani 1 1 d .
C2 C 0.53713(12) 0.75614(15) 0.33690(9) 0.0257(5) Uani 1 1 d .
C3 C 0.52364(14) 0.83516(16) 0.30334(10) 0.0308(5) Uani 1 1 d .
H3 H 0.5540 0.8859 0.3156 0.037 Uiso 1 1 calc R
C4 C 0.46809(15) 0.84315(16) 0.25291(11) 0.0352(6) Uani 1 1 d .
C5 C 0.42507(14) 0.76731(16) 0.23616(10) 0.0323(5) Uani 1 1 d .
H5 H 0.3865 0.7712 0.2017 0.039 Uiso 1 1 calc R
C6 C 0.43577(12) 0.68610(15) 0.26733(9) 0.0255(5) Uani 1 1 d .
C7 C 0.38508(12) 0.60472(15) 0.24514(10) 0.0261(5) Uani 1 1 d .
C8 C 0.47773(12) 0.52930(15) 0.19612(10) 0.0257(5) Uani 1 1 d .
C9 C 0.41119(12) 0.53350(15) 0.20672(10) 0.0248(5) Uani 1 1 d .
C10 C 0.36241(12) 0.46467(16) 0.18205(10) 0.0292(5) Uani 1 1 d .
H10 H 0.3175 0.4648 0.1905 0.035 Uiso 1 1 calc R
C11 C 0.37671(12) 0.39689(16) 0.14615(10) 0.0294(5) Uani 1 1 d .
C12 C 0.44499(12) 0.39410(16) 0.13801(10) 0.0290(5) Uani 1 1 d .
H12 H 0.4563 0.3479 0.1138 0.035 Uiso 1 1 calc R
C13 C 0.49617(12) 0.45638(15) 0.16411(10) 0.0266(5) Uani 1 1 d .
C14 C 0.57513(12) 0.44124(16) 0.16861(10) 0.0269(5) Uani 1 1 d .
H14 H 0.5946 0.5026 0.1635 0.032 Uiso 1 1 calc R
C15 C 0.67327(11) 0.45679(15) 0.26468(10) 0.0248(5) Uani 1 1 d .
C16 C 0.61069(12) 0.41386(15) 0.23283(10) 0.0255(5) Uani 1 1 d .
C17 C 0.57759(12) 0.35425(16) 0.26284(10) 0.0282(5) Uani 1 1 d .
H17 H 0.5330 0.3292 0.2425 0.034 Uiso 1 1 calc R
C18 C 0.60685(13) 0.32961(16) 0.32131(11) 0.0303(5) Uani 1 1 d .
C19 C 0.66803(12) 0.37468(15) 0.35115(11) 0.0285(5) Uani 1 1 d .
H19 H 0.6884 0.3601 0.3915 0.034 Uiso 1 1 calc R
C20 C 0.70130(11) 0.44028(15) 0.32521(10) 0.0257(5) Uani 1 1 d .
C21 C 0.76010(12) 0.49638(15) 0.36764(10) 0.0270(5) Uani 1 1 d .
C22 C 0.68187(12) 0.63041(15) 0.38302(10) 0.0253(5) Uani 1 1 d .
C23 C 0.72068(11) 0.55197(15) 0.40557(10) 0.0259(5) Uani 1 1 d .
C24 C 0.71525(12) 0.51968(16) 0.45995(10) 0.0278(5) Uani 1 1 d .
H24 H 0.7405 0.4661 0.4754 0.033 Uiso 1 1 calc R
C25 C 0.67501(12) 0.56154(15) 0.49250(10) 0.0275(5) Uani 1 1 d .
C26 C 0.64032(12) 0.64177(16) 0.46978(10) 0.0280(5) Uani 1 1 d .
H26 H 0.6147 0.6739 0.4926 0.034 Uiso 1 1 calc R
C27 C 0.64184(12) 0.67630(15) 0.41541(10) 0.0253(5) Uani 1 1 d .
C28 C 0.60150(12) 0.76363(15) 0.39098(10) 0.0255(5) Uani 1 1 d .
H28 H 0.6367 0.7980 0.3753 0.031 Uiso 1 1 calc R
C29 C 0.53720(12) 0.52692(15) 0.34361(10) 0.0285(5) Uani 1 1 d .
H29A H 0.5026 0.4835 0.3208 0.043 Uiso 1 1 calc R
H29B H 0.5635 0.4988 0.3808 0.043 Uiso 1 1 calc R
H29C H 0.5703 0.5445 0.3207 0.043 Uiso 1 1 calc R
C30 C 0.45340(19) 0.93216(18) 0.21759(12) 0.0532(8) Uani 1 1 d .
C31 C 0.5156(3) 0.9971(3) 0.2342(2) 0.155(3) Uani 1 1 d .
H31A H 0.5576 0.9682 0.2268 0.232 Uiso 1 1 calc R
H31B H 0.5253 1.0125 0.2762 0.232 Uiso 1 1 calc R
H31C H 0.5043 1.0525 0.2105 0.232 Uiso 1 1 calc R
C32 C 0.3886(3) 0.9763(3) 0.23121(18) 0.128(2) Uani 1 1 d .
H32A H 0.3734 1.0286 0.2051 0.192 Uiso 1 1 calc R
H32B H 0.4010 0.9965 0.2724 0.192 Uiso 1 1 calc R
H32C H 0.3498 0.9320 0.2248 0.192 Uiso 1 1 calc R
C33 C 0.4357(2) 0.9138(2) 0.15213(13) 0.0690(11) Uani 1 1 d .
H33A H 0.4280 0.9714 0.1306 0.104 Uiso 1 1 calc R
H33B H 0.3925 0.8768 0.1404 0.104 Uiso 1 1 calc R
H33C H 0.4751 0.8811 0.1429 0.104 Uiso 1 1 calc R
C34 C 0.31198(12) 0.64040(16) 0.21008(10) 0.0295(5) Uani 1 1 d .
C35 C 0.26155(15) 0.6613(2) 0.23938(13) 0.0465(7) Uani 1 1 d .
H35 H 0.2721 0.6530 0.2809 0.056 Uiso 1 1 calc R
C36 C 0.19578(16) 0.6942(3) 0.20885(16) 0.0635(9) Uani 1 1 d .
H36 H 0.1614 0.7084 0.2295 0.076 Uiso 1 1 calc R
C37 C 0.17991(16) 0.7065(2) 0.14861(15) 0.0567(8) Uani 1 1 d .
H37 H 0.1345 0.7284 0.1276 0.068 Uiso 1 1 calc R
C38 C 0.22968(15) 0.6870(2) 0.11916(13) 0.0462(7) Uani 1 1 d .
H38 H 0.2193 0.6966 0.0778 0.055 Uiso 1 1 calc R
C39 C 0.29518(14) 0.65320(17) 0.14960(11) 0.0358(6) Uani 1 1 d .
H39 H 0.3292 0.6385 0.1287 0.043 Uiso 1 1 calc R
C40 C 0.54462(16) 0.66070(18) 0.18519(13) 0.0433(7) Uani 1 1 d .
H40A H 0.5802 0.6394 0.1657 0.065 Uiso 1 1 calc R
H40B H 0.5628 0.7143 0.2092 0.065 Uiso 1 1 calc R
H40C H 0.5009 0.6767 0.1553 0.065 Uiso 1 1 calc R
C41 C 0.32198(14) 0.32476(17) 0.11630(12) 0.0386(6) Uani 1 1 d .
C42 C 0.25257(15) 0.3344(2) 0.13362(16) 0.0556(8) Uani 1 1 d .
H42A H 0.2318 0.3942 0.1212 0.083 Uiso 1 1 calc R
H42B H 0.2618 0.3285 0.1766 0.083 Uiso 1 1 calc R
H42C H 0.2195 0.2869 0.1142 0.083 Uiso 1 1 calc R
C43 C 0.30683(18) 0.3360(2) 0.04913(14) 0.0609(9) Uani 1 1 d .
H43A H 0.2892 0.3975 0.0379 0.091 Uiso 1 1 calc R
H43B H 0.2710 0.2916 0.0294 0.091 Uiso 1 1 calc R
H43C H 0.3506 0.3260 0.0372 0.091 Uiso 1 1 calc R
C44 C 0.35228(16) 0.22970(19) 0.13333(16) 0.0547(8) Uani 1 1 d .
H44A H 0.3166 0.1840 0.1154 0.082 Uiso 1 1 calc R
H44B H 0.3650 0.2232 0.1764 0.082 Uiso 1 1 calc R
H44C H 0.3947 0.2210 0.1191 0.082 Uiso 1 1 calc R
C45 C 0.58892(12) 0.38251(16) 0.11852(10) 0.0280(5) Uani 1 1 d .
C46 C 0.59343(13) 0.42903(18) 0.06722(11) 0.0342(6) Uani 1 1 d .
C47 C 0.60716(14) 0.38186(19) 0.02017(11) 0.0403(6) Uani 1 1 d .
H47 H 0.6092 0.4145 -0.0143 0.048 Uiso 1 1 calc R
C48 C 0.61801(14) 0.28894(19) 0.02191(11) 0.0399(6) Uani 1 1 d .
C49 C 0.61201(13) 0.24394(18) 0.07137(11) 0.0357(6) Uani 1 1 d .
H49 H 0.6185 0.1800 0.0730 0.043 Uiso 1 1 calc R
C50 C 0.59682(12) 0.28692(17) 0.11952(11) 0.0310(5) Uani 1 1 d .
C51 C 0.58318(19) 0.53044(19) 0.06056(13) 0.0502(8) Uani 1 1 d .
H51A H 0.5821 0.5483 0.0201 0.075 Uiso 1 1 calc R
H51B H 0.6225 0.5615 0.0884 0.075 Uiso 1 1 calc R
H51C H 0.5383 0.5474 0.0688 0.075 Uiso 1 1 calc R
C52 C 0.6359(2) 0.2384(2) -0.02815(14) 0.0671(10) Uani 1 1 d .
H52A H 0.6863 0.2218 -0.0167 0.101 Uiso 1 1 calc R
H52B H 0.6261 0.2773 -0.0632 0.101 Uiso 1 1 calc R
H52C H 0.6069 0.1833 -0.0370 0.101 Uiso 1 1 calc R
C53 C 0.58854(16) 0.22368(17) 0.16795(12) 0.0424(7) Uani 1 1 d .
H53A H 0.5935 0.1607 0.1562 0.064 Uiso 1 1 calc R
H53B H 0.5415 0.2322 0.1746 0.064 Uiso 1 1 calc R
H53C H 0.6252 0.2372 0.2044 0.064 Uiso 1 1 calc R
C54 C 0.75197(15) 0.4817(2) 0.20566(13) 0.0461(7) Uani 1 1 d .
H54A H 0.7913 0.4524 0.2345 0.069 Uiso 1 1 calc R
H54B H 0.7706 0.5295 0.1849 0.069 Uiso 1 1 calc R
H54C H 0.7268 0.4365 0.1771 0.069 Uiso 1 1 calc R
C55 C 0.57405(15) 0.25603(18) 0.35178(11) 0.0399(6) Uani 1 1 d .
C56 C 0.4998(2) 0.2296(3) 0.3155(2) 0.0946(15) Uani 1 1 d .
H56A H 0.5025 0.2037 0.2777 0.142 Uiso 1 1 calc R
H56B H 0.4694 0.2837 0.3081 0.142 Uiso 1 1 calc R
H56C H 0.4798 0.1846 0.3372 0.142 Uiso 1 1 calc R
C57 C 0.5645(5) 0.2905(4) 0.4084(2) 0.217(5) Uani 1 1 d .
H57A H 0.5242 0.2597 0.4174 0.326 Uiso 1 1 calc R
H57B H 0.5555 0.3561 0.4053 0.326 Uiso 1 1 calc R
H57C H 0.6076 0.2787 0.4401 0.326 Uiso 1 1 calc R
C58 C 0.6190(3) 0.1744(3) 0.3595(4) 0.151(3) Uani 1 1 d .
H58A H 0.6632 0.1857 0.3901 0.227 Uiso 1 1 calc R
H58B H 0.6299 0.1598 0.3222 0.227 Uiso 1 1 calc R
H58C H 0.5938 0.1233 0.3715 0.227 Uiso 1 1 calc R
C59 C 0.81916(12) 0.43591(17) 0.40579(11) 0.0313(5) Uani 1 1 d .
C60 C 0.83161(15) 0.34839(19) 0.38916(13) 0.0437(7) Uani 1 1 d .
H60 H 0.8011 0.3227 0.3545 0.052 Uiso 1 1 calc R
C61 C 0.88799(17) 0.2979(2) 0.42237(15) 0.0559(8) Uani 1 1 d .
H61 H 0.8954 0.2378 0.4105 0.067 Uiso 1 1 calc R
C62 C 0.93325(16) 0.3336(2) 0.47228(15) 0.0543(8) Uani 1 1 d .
H62 H 0.9715 0.2984 0.4951 0.065 Uiso 1 1 calc R
C63 C 0.92274(14) 0.4211(2) 0.48906(14) 0.0484(7) Uani 1 1 d .
H63 H 0.9540 0.4465 0.5234 0.058 Uiso 1 1 calc R
C64 C 0.86642(13) 0.47190(18) 0.45576(12) 0.0384(6) Uani 1 1 d .
H64 H 0.8600 0.5325 0.4673 0.046 Uiso 1 1 calc R
C65 C 0.71199(14) 0.73404(18) 0.31311(12) 0.0388(6) Uani 1 1 d .
H65A H 0.6777 0.7834 0.3005 0.058 Uiso 1 1 calc R
H65B H 0.7353 0.7212 0.2818 0.058 Uiso 1 1 calc R
H65C H 0.7477 0.7521 0.3491 0.058 Uiso 1 1 calc R
C66 C 0.66800(14) 0.52145(17) 0.55103(11) 0.0339(6) Uani 1 1 d D
C67 C 0.6571(3) 0.4198(3) 0.5473(2) 0.0488(11) Uani 0.72 1 d P
H67A H 0.6564 0.3962 0.5861 0.073 Uiso 0.72 1 calc PR
H67B H 0.6959 0.3913 0.5346 0.073 Uiso 0.72 1 calc PR
H67C H 0.6118 0.4060 0.5186 0.073 Uiso 0.72 1 calc PR
C68 C 0.7403(3) 0.5391(3) 0.59875(17) 0.0574(12) Uani 0.72 1 d P
H68A H 0.7367 0.5173 0.6373 0.086 Uiso 0.72 1 calc PR
H68B H 0.7505 0.6044 0.6011 0.086 Uiso 0.72 1 calc PR
H68C H 0.7785 0.5067 0.5876 0.086 Uiso 0.72 1 calc PR
C69 C 0.6104(3) 0.5652(3) 0.5730(2) 0.0577(12) Uani 0.72 1 d P
H69A H 0.5645 0.5558 0.5441 0.087 Uiso 0.72 1 calc PR
H69B H 0.6198 0.6305 0.5784 0.087 Uiso 0.72 1 calc PR
H69C H 0.6094 0.5380 0.6108 0.087 Uiso 0.72 1 calc PR
C67A C 0.7060(7) 0.4364(9) 0.5673(5) 0.055(3) Uani 0.28 1 d P
H67D H 0.6957 0.4121 0.6030 0.083 Uiso 0.28 1 calc PR
H67E H 0.7571 0.4471 0.5749 0.083 Uiso 0.28 1 calc PR
H67F H 0.6907 0.3926 0.5350 0.083 Uiso 0.28 1 calc PR
C68A C 0.6809(7) 0.5893(8) 0.5979(4) 0.053(3) Uani 0.28 1 d P
H68D H 0.6755 0.5612 0.6343 0.079 Uiso 0.28 1 calc PR
H68E H 0.6467 0.6390 0.5863 0.079 Uiso 0.28 1 calc PR
H68F H 0.7292 0.6132 0.6046 0.079 Uiso 0.28 1 calc PR
C69A C 0.5880(2) 0.5002(8) 0.5382(5) 0.051(3) Uani 0.28 1 d PD
H69D H 0.5755 0.4522 0.5083 0.077 Uiso 0.28 1 calc PR
H69E H 0.5605 0.5550 0.5235 0.077 Uiso 0.28 1 calc PR
H69F H 0.5772 0.4798 0.5745 0.077 Uiso 0.28 1 calc PR
C70 C 0.58992(12) 0.82625(15) 0.43993(10) 0.0275(5) Uani 1 1 d .
C71 C 0.64123(14) 0.89409(17) 0.46165(11) 0.0359(6) Uani 1 1 d .
C72 C 0.63498(15) 0.94905(19) 0.50816(12) 0.0429(7) Uani 1 1 d .
H72 H 0.6696 0.9949 0.5220 0.052 Uiso 1 1 calc R
C73 C 0.58077(15) 0.93976(18) 0.53486(11) 0.0396(6) Uani 1 1 d .
C74 C 0.52956(16) 0.87587(18) 0.51151(11) 0.0401(6) Uani 1 1 d .
H74 H 0.4905 0.8701 0.5282 0.048 Uiso 1 1 calc R
C75 C 0.53215(14) 0.81910(16) 0.46448(11) 0.0329(5) Uani 1 1 d .
C76 C 0.70357(17) 0.9089(2) 0.43667(16) 0.0621(10) Uani 1 1 d .
H76A H 0.7307 0.8524 0.4393 0.093 Uiso 1 1 calc R
H76B H 0.7341 0.9566 0.4592 0.093 Uiso 1 1 calc R
H76C H 0.6866 0.9275 0.3952 0.093 Uiso 1 1 calc R
C77 C 0.57806(19) 0.9948(2) 0.58876(13) 0.0560(8) Uani 1 1 d .
H77A H 0.6077 0.9657 0.6243 0.084 Uiso 1 1 calc R
H77B H 0.5290 0.9980 0.5915 0.084 Uiso 1 1 calc R
H77C H 0.5957 1.0563 0.5853 0.084 Uiso 1 1 calc R
C78 C 0.47162(16) 0.7540(2) 0.44233(13) 0.0454(7) Uani 1 1 d .
H78A H 0.4427 0.7743 0.4037 0.068 Uiso 1 1 calc R
H78B H 0.4423 0.7521 0.4703 0.068 Uiso 1 1 calc R
H78C H 0.4904 0.6932 0.4386 0.068 Uiso 1 1 calc R
O1 O 0.50043(8) 0.60684(10) 0.35619(6) 0.0260(3) Uani 1 1 d .
O2 O 0.37135(9) 0.55720(12) 0.29439(7) 0.0324(4) Uani 1 1 d .
H2O H 0.4068 0.5617 0.3237 0.049 Uiso 1 1 calc R
O3 O 0.53012(8) 0.59059(11) 0.22213(7) 0.0293(4) Uani 1 1 d .
O4 O 0.70407(8) 0.52082(11) 0.23560(7) 0.0291(4) Uani 1 1 d .
O5 O 0.79842(8) 0.55434(11) 0.33851(7) 0.0320(4) Uani 1 1 d .
H5O H 0.7714 0.5722 0.3064 0.048 Uiso 1 1 calc R
O6 O 0.67587(8) 0.65429(11) 0.32463(7) 0.0292(4) Uani 1 1 d .

loop_
_atom_site_aniso_label
_atom_site_aniso_U_11
_atom_site_aniso_U_22
_atom_site_aniso_U_33
_atom_site_aniso_U_23
_atom_site_aniso_U_13
_atom_site_aniso_U_12
C1 0.0294(12) 0.0226(11) 0.0217(11) -0.0004(9) 0.0093(9) 0.0049(9)
C2 0.0313(12) 0.0237(11) 0.0222(11) -0.0027(9) 0.0073(9) 0.0033(9)
C3 0.0429(14) 0.0218(12) 0.0268(12) -0.0035(9) 0.0075(10) -0.0014(10)
C4 0.0518(16) 0.0222(12) 0.0281(12) -0.0016(10) 0.0043(11) 0.0060(11)
C5 0.0403(14) 0.0303(13) 0.0224(11) -0.0024(10) 0.0014(10) 0.0065(11)
C6 0.0295(12) 0.0250(12) 0.0227(11) -0.0035(9) 0.0080(9) 0.0044(9)
C7 0.0269(12) 0.0280(12) 0.0237(11) -0.0003(9) 0.0069(9) 0.0042(9)
C8 0.0271(12) 0.0251(12) 0.0236(11) -0.0026(9) 0.0046(9) -0.0005(9)
C9 0.0265(11) 0.0232(11) 0.0239(11) -0.0001(9) 0.0051(9) 0.0033(9)
C10 0.0230(11) 0.0291(12) 0.0348(13) 0.0004(10) 0.0066(10) 0.0000(9)
C11 0.0272(12) 0.0250(12) 0.0332(13) -0.0014(10) 0.0029(10) -0.0010(10)
C12 0.0298(12) 0.0276(12) 0.0276(12) -0.0075(10) 0.0043(10) 0.0019(10)
C13 0.0255(11) 0.0273(12) 0.0267(11) -0.0015(9) 0.0065(9) 0.0005(9)
C14 0.0264(12) 0.0262(12) 0.0290(12) -0.0046(9) 0.0091(10) -0.0008(9)
C15 0.0229(11) 0.0221(11) 0.0322(12) -0.0037(9) 0.0123(10) 0.0010(9)
C16 0.0251(11) 0.0251(11) 0.0282(11) -0.0065(9) 0.0102(9) 0.0031(9)
C17 0.0263(12) 0.0259(12) 0.0334(12) -0.0089(10) 0.0099(10) -0.0041(9)
C18 0.0343(13) 0.0236(12) 0.0361(13) -0.0040(10) 0.0151(11) -0.0022(10)
C19 0.0322(13) 0.0238(12) 0.0301(12) -0.0011(9) 0.0091(10) 0.0013(10)
C20 0.0223(11) 0.0238(11) 0.0322(12) -0.0029(9) 0.0096(10) 0.0017(9)
C21 0.0228(11) 0.0257(12) 0.0313(12) -0.0007(9) 0.0051(10) -0.0009(9)
C22 0.0245(11) 0.0246(11) 0.0251(11) -0.0014(9) 0.0035(9) -0.0046(9)
C23 0.0190(11) 0.0252(12) 0.0311(12) -0.0040(9) 0.0027(9) -0.0016(9)
C24 0.0256(12) 0.0247(12) 0.0297(12) 0.0007(9) 0.0015(10) -0.0019(9)
C25 0.0279(12) 0.0256(12) 0.0271(12) -0.0010(9) 0.0035(10) -0.0048(9)
C26 0.0278(12) 0.0277(12) 0.0278(12) -0.0041(10) 0.0059(10) -0.0019(10)
C27 0.0255(11) 0.0217(11) 0.0269(11) -0.0033(9) 0.0039(9) -0.0023(9)
C28 0.0287(12) 0.0226(11) 0.0257(11) -0.0016(9) 0.0081(9) -0.0003(9)
C29 0.0303(12) 0.0210(11) 0.0326(12) -0.0016(9) 0.0056(10) 0.0034(9)
C30 0.088(2) 0.0231(13) 0.0339(15) 0.0036(11) -0.0091(15) 0.0025(14)
C31 0.205(6) 0.064(3) 0.125(4) 0.062(3) -0.081(4) -0.068(3)
C32 0.247(7) 0.079(3) 0.053(2) 0.020(2) 0.033(3) 0.109(4)
C33 0.120(3) 0.0422(18) 0.0386(17) 0.0101(14) 0.0105(19) -0.0031(19)
C34 0.0272(12) 0.0297(12) 0.0299(12) -0.0046(10) 0.0045(10) 0.0033(10)
C35 0.0371(15) 0.0620(19) 0.0412(15) 0.0007(14) 0.0117(12) 0.0124(14)
C36 0.0382(17) 0.088(3) 0.067(2) 0.0059(19) 0.0180(16) 0.0240(17)
C37 0.0309(15) 0.062(2) 0.068(2) 0.0107(17) -0.0029(15) 0.0104(14)
C38 0.0449(17) 0.0453(17) 0.0390(15) 0.0046(13) -0.0054(13) 0.0022(13)
C39 0.0387(14) 0.0354(14) 0.0316(13) 0.0003(11) 0.0065(11) 0.0029(11)
C40 0.0532(17) 0.0315(14) 0.0518(17) -0.0060(12) 0.0257(14) -0.0097(12)
C41 0.0333(14) 0.0305(13) 0.0476(15) -0.0094(12) 0.0028(12) -0.0071(11)
C42 0.0319(15) 0.0444(17) 0.087(2) -0.0138(16) 0.0092(15) -0.0126(13)
C43 0.057(2) 0.066(2) 0.0485(18) -0.0143(16) -0.0049(15) -0.0183(17)
C44 0.0476(17) 0.0292(15) 0.083(2) -0.0087(15) 0.0103(16) -0.0089(13)
C45 0.0220(11) 0.0340(13) 0.0272(12) -0.0061(10) 0.0053(9) -0.0011(10)
C46 0.0328(13) 0.0373(14) 0.0327(13) -0.0032(11) 0.0091(11) -0.0007(11)
C47 0.0439(15) 0.0484(16) 0.0311(13) -0.0010(12) 0.0142(12) -0.0005(13)
C48 0.0403(15) 0.0469(16) 0.0342(14) -0.0134(12) 0.0126(12) -0.0018(12)
C49 0.0358(14) 0.0330(14) 0.0390(14) -0.0098(11) 0.0112(11) 0.0009(11)
C50 0.0279(12) 0.0328(13) 0.0333(13) -0.0079(10) 0.0097(10) 0.0010(10)
C51 0.079(2) 0.0386(16) 0.0374(15) 0.0049(12) 0.0228(15) 0.0045(15)
C52 0.104(3) 0.061(2) 0.0464(18) -0.0144(16) 0.0383(19) 0.006(2)
C53 0.0598(18) 0.0278(13) 0.0458(16) -0.0027(12) 0.0251(14) 0.0054(12)
C54 0.0410(15) 0.0536(18) 0.0535(17) -0.0098(14) 0.0300(14) -0.0092(13)
C55 0.0515(16) 0.0336(14) 0.0357(14) -0.0017(11) 0.0131(12) -0.0180(12)
C56 0.061(2) 0.093(3) 0.130(4) 0.045(3) 0.025(2) -0.026(2)
C57 0.439(13) 0.163(6) 0.111(4) -0.068(4) 0.180(7) -0.218(8)
C58 0.080(3) 0.076(3) 0.307(9) 0.112(5) 0.067(4) 0.013(3)
C59 0.0241(12) 0.0328(13) 0.0374(13) 0.0017(11) 0.0090(10) 0.0014(10)
C60 0.0419(16) 0.0412(16) 0.0460(16) -0.0060(13) 0.0079(13) 0.0109(12)
C61 0.0552(19) 0.0443(17) 0.067(2) 0.0020(15) 0.0134(17) 0.0233(15)
C62 0.0358(16) 0.061(2) 0.063(2) 0.0167(16) 0.0075(15) 0.0193(14)
C63 0.0270(14) 0.061(2) 0.0519(17) 0.0059(15) 0.0006(12) -0.0003(13)
C64 0.0279(13) 0.0361(14) 0.0476(15) 0.0005(12) 0.0037(11) -0.0008(11)
C65 0.0439(15) 0.0353(14) 0.0415(15) 0.0085(12) 0.0191(12) 0.0001(12)
C66 0.0443(15) 0.0289(13) 0.0288(12) 0.0028(10) 0.0100(11) -0.0006(11)
C67 0.073(3) 0.035(2) 0.040(2) 0.0045(18) 0.019(2) -0.012(2)
C68 0.064(3) 0.070(3) 0.029(2) 0.006(2) -0.003(2) -0.016(2)
C69 0.083(3) 0.051(3) 0.052(3) 0.019(2) 0.041(3) 0.015(2)
C67A 0.065(8) 0.057(8) 0.044(7) 0.019(6) 0.017(6) 0.008(7)
C68A 0.073(8) 0.060(7) 0.024(5) 0.005(5) 0.011(5) -0.014(6)
C69A 0.065(7) 0.055(7) 0.041(6) 0.017(5) 0.027(5) 0.006(6)
C70 0.0327(13) 0.0237(11) 0.0238(11) -0.0001(9) 0.0037(10) 0.0034(10)
C71 0.0350(14) 0.0304(13) 0.0382(14) -0.0070(11) 0.0026(11) -0.0007(11)
C72 0.0418(15) 0.0366(15) 0.0440(15) -0.0141(12) 0.0001(13) -0.0034(12)
C73 0.0535(17) 0.0313(14) 0.0295(13) -0.0078(11) 0.0033(12) 0.0060(12)
C74 0.0535(17) 0.0348(14) 0.0356(14) -0.0043(11) 0.0181(13) -0.0006(12)
C75 0.0428(14) 0.0278(13) 0.0289(12) -0.0029(10) 0.0108(11) -0.0031(11)
C76 0.0468(18) 0.061(2) 0.082(2) -0.0369(18) 0.0224(17) -0.0261(16)
C77 0.077(2) 0.0478(18) 0.0389(16) -0.0170(14) 0.0081(15) 0.0058(16)
C78 0.0542(17) 0.0441(16) 0.0479(16) -0.0163(13) 0.0311(14) -0.0147(13)
O1 0.0315(9) 0.0224(8) 0.0238(8) 0.0020(6) 0.0071(7) 0.0043(6)
O2 0.0308(9) 0.0398(10) 0.0265(8) 0.0039(7) 0.0073(7) -0.0012(8)
O3 0.0287(9) 0.0271(8) 0.0331(9) -0.0078(7) 0.0102(7) -0.0061(7)
O4 0.0280(8) 0.0301(9) 0.0319(9) -0.0018(7) 0.0129(7) -0.0039(7)
O5 0.0264(9) 0.0340(9) 0.0359(9) 0.0023(7) 0.0089(7) -0.0044(7)
O6 0.0319(9) 0.0305(9) 0.0252(8) 0.0015(7) 0.0074(7) -0.0003(7)

loop_
_atom_type_symbol
_atom_type_description
_atom_type_scat_dispersion_real
_atom_type_scat_dispersion_imag
_atom_type_scat_source
C C 0.0033 0.0016 'International Tables Vol C Tables 4.2.6.8 and 6.1.1.4'
H H 0.0000 0.0000 'International Tables Vol C Tables 4.2.6.8 and 6.1.1.4'
O O 0.0106 0.0060 'International Tables Vol C Tables 4.2.6.8 and 6.1.1.4'

loop_
_geom_angle_atom_site_label_1
_geom_angle_atom_site_label_2
_geom_angle_atom_site_label_3
_geom_angle
C2 C1 O1 118.39(19)
C2 C1 C6 121.0(2)
O1 C1 C6 120.3(2)
C1 C2 C3 118.3(2)
C1 C2 C28 128.1(2)
C3 C2 C28 113.5(2)
C4 C3 C2 123.0(2)
C4 C3 H3 118.5
C2 C3 H3 118.5
C3 C4 C5 116.9(2)
C3 C4 C30 121.8(2)
C5 C4 C30 121.3(2)
C6 C5 C4 123.2(2)
C6 C5 H5 118.4
C4 C5 H5 118.4
C5 C6 C1 117.6(2)
C5 C6 C7 119.6(2)
C1 C6 C7 122.8(2)
O2 C7 C34 104.58(18)
O2 C7 C6 110.13(17)
C34 C7 C6 109.56(18)
O2 C7 C9 107.39(18)
C34 C7 C9 108.70(18)
C6 C7 C9 115.87(18)
O3 C8 C9 120.76(19)
O3 C8 C13 117.98(19)
C9 C8 C13 120.9(2)
C8 C9 C10 117.3(2)
C8 C9 C7 127.0(2)
C10 C9 C7 115.7(2)
C11 C10 C9 123.1(2)
C11 C10 H10 118.4
C9 C10 H10 118.4
C10 C11 C12 117.4(2)
C10 C11 C41 123.2(2)
C12 C11 C41 119.4(2)
C13 C12 C11 121.8(2)
C13 C12 H12 119.1
C11 C12 H12 119.1
C12 C13 C8 119.1(2)
C12 C13 C14 122.2(2)
C8 C13 C14 117.9(2)
C13 C14 C16 106.86(18)
C13 C14 C45 113.92(18)
C16 C14 C45 118.48(19)
C13 C14 H14 105.5
C16 C14 H14 105.5
C45 C14 H14 105.5
O4 C15 C20 120.77(19)
O4 C15 C16 118.2(2)
C20 C15 C16 120.9(2)
C17 C16 C15 118.1(2)
C17 C16 C14 120.9(2)
C15 C16 C14 120.5(2)
C18 C17 C16 122.8(2)
C18 C17 H17 118.6
C16 C17 H17 118.6
C19 C18 C17 116.7(2)
C19 C18 C55 121.0(2)
C17 C18 C55 122.3(2)
C18 C19 C20 123.5(2)
C18 C19 H19 118.2
C20 C19 H19 118.2
C19 C20 C15 117.5(2)
C19 C20 C21 116.3(2)
C15 C20 C21 125.8(2)
O5 C21 C59 102.53(17)
O5 C21 C20 113.97(18)
C59 C21 C20 112.32(19)
O5 C21 C23 111.30(18)
C59 C21 C23 112.28(19)
C20 C21 C23 104.71(17)
O6 C22 C27 120.0(2)
O6 C22 C23 118.4(2)
C27 C22 C23 121.0(2)
C24 C23 C22 117.5(2)
C24 C23 C21 121.0(2)
C22 C23 C21 121.1(2)
C25 C24 C23 123.3(2)
C25 C24 H24 118.3
C23 C24 H24 118.3
C24 C25 C26 117.2(2)
C24 C25 C66 121.6(2)
C26 C25 C66 121.2(2)
C27 C26 C25 122.5(2)
C27 C26 H26 118.8
C25 C26 H26 118.8
C26 C27 C22 118.4(2)
C26 C27 C28 121.2(2)
C22 C27 C28 120.4(2)
C2 C28 C70 114.26(18)
C2 C28 C27 118.35(18)
C70 C28 C27 112.66(18)
C2 C28 H28 103.0
C70 C28 H28 103.0
C27 C28 H28 103.0
O1 C29 H29A 109.5
O1 C29 H29B 109.5
H29A C29 H29B 109.5
O1 C29 H29C 109.5
H29A C29 H29C 109.5
H29B C29 H29C 109.5
C33 C30 C31 109.1(4)
C33 C30 C32 108.1(3)
C31 C30 C32 109.3(4)
C33 C30 C4 110.9(2)
C31 C30 C4 112.1(3)
C32 C30 C4 107.2(3)
C30 C31 H31A 109.5
C30 C31 H31B 109.5
H31A C31 H31B 109.5
C30 C31 H31C 109.5
H31A C31 H31C 109.5
H31B C31 H31C 109.5
C30 C32 H32A 109.5
C30 C32 H32B 109.5
H32A C32 H32B 109.5
C30 C32 H32C 109.5
H32A C32 H32C 109.5
H32B C32 H32C 109.5
C30 C33 H33A 109.5
C30 C33 H33B 109.5
H33A C33 H33B 109.5
C30 C33 H33C 109.5
H33A C33 H33C 109.5
H33B C33 H33C 109.5
C35 C34 C39 118.4(2)
C35 C34 C7 119.6(2)
C39 C34 C7 122.0(2)
C34 C35 C36 120.6(3)
C34 C35 H35 119.7
C36 C35 H35 119.7
C37 C36 C35 120.2(3)
C37 C36 H36 119.9
C35 C36 H36 119.9
C38 C37 C36 119.8(3)
C38 C37 H37 120.1
C36 C37 H37 120.1
C37 C38 C39 120.0(3)
C37 C38 H38 120.0
C39 C38 H38 120.0
C38 C39 C34 121.0(3)
C38 C39 H39 119.5
C34 C39 H39 119.5
O3 C40 H40A 109.5
O3 C40 H40B 109.5
H40A C40 H40B 109.5
O3 C40 H40C 109.5
H40A C40 H40C 109.5
H40B C40 H40C 109.5
C42 C41 C44 109.0(2)
C42 C41 C43 108.8(3)
C44 C41 C43 108.8(3)
C42 C41 C11 112.0(2)
C44 C41 C11 109.8(2)
C43 C41 C11 108.4(2)
C41 C42 H42A 109.5
C41 C42 H42B 109.5
H42A C42 H42B 109.5
C41 C42 H42C 109.5
H42A C42 H42C 109.5
H42B C42 H42C 109.5
C41 C43 H43A 109.5
C41 C43 H43B 109.5
H43A C43 H43B 109.5
C41 C43 H43C 109.5
H43A C43 H43C 109.5
H43B C43 H43C 109.5
C41 C44 H44A 109.5
C41 C44 H44B 109.5
H44A C44 H44B 109.5
C41 C44 H44C 109.5
H44A C44 H44C 109.5
H44B C44 H44C 109.5
C46 C45 C50 117.8(2)
C46 C45 C14 116.3(2)
C50 C45 C14 125.9(2)
C47 C46 C45 120.4(2)
C47 C46 C51 117.4(2)
C45 C46 C51 122.2(2)
C48 C47 C46 122.1(2)
C48 C47 H47 119.0
C46 C47 H47 119.0
C49 C48 C47 117.2(2)
C49 C48 C52 120.8(3)
C47 C48 C52 122.0(3)
C48 C49 C50 123.6(2)
C48 C49 H49 118.2
C50 C49 H49 118.2
C49 C50 C45 118.9(2)
C49 C50 C53 114.8(2)
C45 C50 C53 126.3(2)
C46 C51 H51A 109.5
C46 C51 H51B 109.5
H51A C51 H51B 109.5
C46 C51 H51C 109.5
H51A C51 H51C 109.5
H51B C51 H51C 109.5
C48 C52 H52A 109.5
C48 C52 H52B 109.5
H52A C52 H52B 109.5
C48 C52 H52C 109.5
H52A C52 H52C 109.5
H52B C52 H52C 109.5
C50 C53 H53A 109.5
C50 C53 H53B 109.5
H53A C53 H53B 109.5
C50 C53 H53C 109.5
H53A C53 H53C 109.5
H53B C53 H53C 109.5
O4 C54 H54A 109.5
O4 C54 H54B 109.5
H54A C54 H54B 109.5
O4 C54 H54C 109.5
H54A C54 H54C 109.5
H54B C54 H54C 109.5
C58 C55 C57 112.5(5)
C58 C55 C56 108.0(3)
C57 C55 C56 105.2(4)
C58 C55 C18 109.0(3)
C57 C55 C18 110.2(3)
C56 C55 C18 111.9(2)
C55 C56 H56A 109.5
C55 C56 H56B 109.5
H56A C56 H56B 109.5
C55 C56 H56C 109.5
H56A C56 H56C 109.5
H56B C56 H56C 109.5
C55 C57 H57A 109.5
C55 C57 H57B 109.5
H57A C57 H57B 109.5
C55 C57 H57C 109.5
H57A C57 H57C 109.5
H57B C57 H57C 109.5
C55 C58 H58A 109.5
C55 C58 H58B 109.5
H58A C58 H58B 109.5
C55 C58 H58C 109.5
H58A C58 H58C 109.5
H58B C58 H58C 109.5
C60 C59 C64 117.7(2)
C60 C59 C21 122.2(2)
C64 C59 C21 119.8(2)
C61 C60 C59 120.9(3)
C61 C60 H60 119.6
C59 C60 H60 119.6
C62 C61 C60 120.7(3)
C62 C61 H61 119.6
C60 C61 H61 119.6
C61 C62 C63 119.5(3)
C61 C62 H62 120.3
C63 C62 H62 120.3
C62 C63 C64 119.9(3)
C62 C63 H63 120.0
C64 C63 H63 120.0
C63 C64 C59 121.3(3)
C63 C64 H64 119.4
C59 C64 H64 119.4
O6 C65 H65A 109.5
O6 C65 H65B 109.5
H65A C65 H65B 109.5
O6 C65 H65C 109.5
H65A C65 H65C 109.5
H65B C65 H65C 109.5
C67A C66 C68A 114.7(8)
C67A C66 C69 131.0(5)
C68A C66 C69 56.1(6)
C67A C66 C67 38.4(5)
C68A C66 C67 135.7(5)
C69 C66 C67 109.8(3)
C67A C66 C25 113.9(5)
C68A C66 C25 112.0(4)
C69 C66 C25 113.3(2)
C67 C66 C25 111.9(2)
C67A C66 C69A 107.2(7)
C68A C66 C69A 104.5(7)
C69 C66 C69A 48.9(5)
C67 C66 C69A 70.6(5)
C25 C66 C69A 103.3(4)
C67A C66 C68 69.9(6)
C68A C66 C68 53.6(5)
C69 C66 C68 107.3(3)
C67 C66 C68 107.0(3)
C25 C66 C68 107.3(2)
C69A C66 C68 147.5(5)
C66 C67 H67A 109.5
C66 C67 H67B 109.5
H67A C67 H67B 109.5
C66 C67 H67C 109.5
H67A C67 H67C 109.5
H67B C67 H67C 109.5
C66 C68 H68A 109.5
C66 C68 H68B 109.5
H68A C68 H68B 109.5
C66 C68 H68C 109.5
H68A C68 H68C 109.5
H68B C68 H68C 109.5
C66 C69 H69A 109.5
C66 C69 H69B 109.5
H69A C69 H69B 109.5
C66 C69 H69C 109.5
H69A C69 H69C 109.5
H69B C69 H69C 109.5
C66 C67A H67D 109.5
C66 C67A H67E 109.5
H67D C67A H67E 109.5
C66 C67A H67F 109.5
H67D C67A H67F 109.5
H67E C67A H67F 109.5
C66 C68A H68D 109.5
C66 C68A H68E 109.5
H68D C68A H68E 109.5
C66 C68A H68F 109.5
H68D C68A H68F 109.5
H68E C68A H68F 109.5
C66 C69A H69D 109.5
C66 C69A H69E 109.5
H69D C69A H69E 109.5
C66 C69A H69F 109.5
H69D C69A H69F 109.5
H69E C69A H69F 109.5
C75 C70 C71 118.5(2)
C75 C70 C28 123.9(2)
C71 C70 C28 117.6(2)
C72 C71 C70 119.6(2)
C72 C71 C76 118.2(2)
C70 C71 C76 122.3(2)
C73 C72 C71 122.7(2)
C73 C72 H72 118.7
C71 C72 H72 118.7
C72 C73 C74 117.0(2)
C72 C73 C77 122.0(3)
C74 C73 C77 121.0(3)
C73 C74 C75 123.3(3)
C73 C74 H74 118.4
C75 C74 H74 118.4
C74 C75 C70 118.9(2)
C74 C75 C78 117.7(2)
C70 C75 C78 123.5(2)
C71 C76 H76A 109.5
C71 C76 H76B 109.5
H76A C76 H76B 109.5
C71 C76 H76C 109.5
H76A C76 H76C 109.5
H76B C76 H76C 109.5
C73 C77 H77A 109.5
C73 C77 H77B 109.5
H77A C77 H77B 109.5
C73 C77 H77C 109.5
H77A C77 H77C 109.5
H77B C77 H77C 109.5
C75 C78 H78A 109.5
C75 C78 H78B 109.5
H78A C78 H78B 109.5
C75 C78 H78C 109.5
H78A C78 H78C 109.5
H78B C78 H78C 109.5
C1 O1 C29 119.60(16)
C1 O1 H2O 95.3
C29 O1 H2O 96.4
C7 O2 H2O 109.5
C8 O3 C40 116.65(19)
C15 O4 C54 113.15(18)
C15 O4 H5O 97.2
C54 O4 H5O 101.0
C21 O5 H5O 109.5
C22 O6 C65 118.48(18)

loop_
_geom_bond_atom_site_label_1
_geom_bond_atom_site_label_2
_geom_bond_distance
C1 C2 1.391(3)
C1 O1 1.395(3)
C1 C6 1.409(3)
C2 C3 1.391(3)
C2 C28 1.536(3)
C3 C4 1.383(3)
C3 H3 0.9500
C4 C5 1.390(4)
C4 C30 1.537(3)
C5 C6 1.389(3)
C5 H5 0.9500
C6 C7 1.554(3)
C7 O2 1.437(3)
C7 C34 1.539(3)
C7 C9 1.555(3)
C8 O3 1.380(3)
C8 C9 1.389(3)
C8 C13 1.411(3)
C9 C10 1.406(3)
C10 C11 1.382(3)
C10 H10 0.9500
C11 C12 1.398(3)
C11 C41 1.538(3)
C12 C13 1.375(3)
C12 H12 0.9500
C13 C14 1.535(3)
C14 C16 1.537(3)
C14 C45 1.540(3)
C14 H14 1.0000
C15 O4 1.391(3)
C15 C20 1.402(3)
C15 C16 1.403(3)
C16 C17 1.388(3)
C17 C18 1.388(3)
C17 H17 0.9500
C18 C19 1.384(3)
C18 C55 1.530(3)
C19 C20 1.392(3)
C19 H19 0.9500
C20 C21 1.545(3)
C21 O5 1.425(3)
C21 C59 1.542(3)
C21 C23 1.556(3)
C22 O6 1.390(3)
C22 C27 1.401(3)
C22 C23 1.406(3)
C23 C24 1.393(3)
C24 C25 1.379(3)
C24 H24 0.9500
C25 C26 1.396(3)
C25 C66 1.535(3)
C26 C27 1.382(3)
C26 H26 0.9500
C27 C28 1.538(3)
C28 C70 1.537(3)
C28 H28 1.0000
C29 O1 1.450(3)
C29 H29A 0.9800
C29 H29B 0.9800
C29 H29C 0.9800
C30 C33 1.508(4)
C30 C31 1.515(6)
C30 C32 1.532(6)
C31 H31A 0.9800
C31 H31B 0.9800
C31 H31C 0.9800
C32 H32A 0.9800
C32 H32B 0.9800
C32 H32C 0.9800
C33 H33A 0.9800
C33 H33B 0.9800
C33 H33C 0.9800
C34 C35 1.378(4)
C34 C39 1.383(3)
C35 C36 1.383(4)
C35 H35 0.9500
C36 C37 1.377(5)
C36 H36 0.9500
C37 C38 1.365(4)
C37 H37 0.9500
C38 C39 1.382(4)
C38 H38 0.9500
C39 H39 0.9500
C40 O3 1.424(3)
C40 H40A 0.9800
C40 H40B 0.9800
C40 H40C 0.9800
C41 C42 1.523(4)
C41 C44 1.531(4)
C41 C43 1.535(4)
C42 H42A 0.9800
C42 H42B 0.9800
C42 H42C 0.9800
C43 H43A 0.9800
C43 H43B 0.9800
C43 H43C 0.9800
C44 H44A 0.9800
C44 H44B 0.9800
C44 H44C 0.9800
C45 C46 1.409(3)
C45 C50 1.415(3)
C46 C47 1.390(4)
C46 C51 1.509(4)
C47 C48 1.383(4)
C47 H47 0.9500
C48 C49 1.369(4)
C48 C52 1.508(4)
C49 C50 1.395(3)
C49 H49 0.9500
C50 C53 1.512(4)
C51 H51A 0.9800
C51 H51B 0.9800
C51 H51C 0.9800
C52 H52A 0.9800
C52 H52B 0.9800
C52 H52C 0.9800
C53 H53A 0.9800
C53 H53B 0.9800
C53 H53C 0.9800
C54 O4 1.432(3)
C54 H54A 0.9800
C54 H54B 0.9800
C54 H54C 0.9800
C55 C58 1.472(5)
C55 C57 1.481(5)
C55 C56 1.525(5)
C56 H56A 0.9800
C56 H56B 0.9800
C56 H56C 0.9800
C57 H57A 0.9800
C57 H57B 0.9800
C57 H57C 0.9800
C58 H58A 0.9800
C58 H58B 0.9800
C58 H58C 0.9800
C59 C60 1.387(4)
C59 C64 1.391(4)
C60 C61 1.385(4)
C60 H60 0.9500
C61 C62 1.372(5)
C61 H61 0.9500
C62 C63 1.377(4)
C62 H62 0.9500
C63 C64 1.388(4)
C63 H63 0.9500
C64 H64 0.9500
C65 O6 1.432(3)
C65 H65A 0.9800
C65 H65B 0.9800
C65 H65C 0.9800
C66 C67A 1.454(12)
C66 C68A 1.458(11)
C66 C69 1.502(5)
C66 C67 1.511(5)
C66 C69A 1.544(2)
C66 C68 1.574(5)
C67 H67A 0.9800
C67 H67B 0.9800
C67 H67C 0.9800
C68 H68A 0.9800
C68 H68B 0.9800
C68 H68C 0.9800
C69 H69A 0.9800
C69 H69B 0.9800
C69 H69C 0.9800
C67A H67D 0.9800
C67A H67E 0.9800
C67A H67F 0.9800
C68A H68D 0.9800
C68A H68E 0.9800
C68A H68F 0.9800
C69A H69D 0.9800
C69A H69E 0.9800
C69A H69F 0.9800
C70 C75 1.401(3)
C70 C71 1.411(3)
C71 C72 1.391(4)
C71 C76 1.502(4)
C72 C73 1.374(4)
C72 H72 0.9500
C73 C74 1.377(4)
C73 C77 1.516(4)
C74 C75 1.397(3)
C74 H74 0.9500
C75 C78 1.504(4)
C76 H76A 0.9800
C76 H76B 0.9800
C76 H76C 0.9800
C77 H77A 0.9800
C77 H77B 0.9800
C77 H77C 0.9800
C78 H78A 0.9800
C78 H78B 0.9800
C78 H78C 0.9800
O2 H2O 0.8400
O5 H5O 0.8400

loop_
_geom_hbond_atom_site_label_D
_geom_hbond_atom_site_label_H
_geom_hbond_atom_site_label_A
_geom_hbond_distance_DH
_geom_hbond_distance_HA
_geom_hbond_distance_DA
_geom_hbond_angle_DHA
O5 H5O O4 0.84 1.98 2.668(2) 139.0
O2 H2O O1 0.84 1.91 2.657(2) 148.2
